data_7061795
loop_
_publ_author_name
'Kelly, Jordan C.'
'Bloomfield, Aaron J.'

_publ_section_title
;
 High-spin, tetrahedral cobalt(ii) and nickel(ii) complexes supported by
 monoprotic aminophosphine ligands, and attempted extension to copper(ii)
 complexes: synthesis, characterization, and unexpected reactivity
;
_journal_issue 39
_journal_name_full 'New Journal of Chemistry'
_journal_page_first 18647
_journal_page_last 18651
_journal_paper_doi 10.1039/D2NJ02651A
_journal_volume 46
_journal_year 2022
_chemical_formula_moiety 'C15 H27 Cl2 Co N2 P'
_chemical_formula_sum 'C15 H27 Cl2 Co N2 P'
_chemical_formula_weight 396.18
_space_group_crystal_system monoclinic
_space_group_IT_number 14
_space_group_name_Hall '-P 2yn'
_space_group_name_H-M_alt 'P 1 21/n 1'
_atom_sites_solution_hydrogens mixed
_atom_sites_solution_primary direct
_atom_sites_solution_secondary difmap
_audit_block_doi 10.5517/ccdc.csd.cc2bs76l
_audit_creation_date 2022-08-06
_audit_creation_method
;
Olex2 1.5
(compiled 2022.04.07 svn.rca3783a0 for OlexSys, GUI svn.r6498)
;
_audit_update_record
;
2022-08-08 deposited with the CCDC.	2022-09-05 downloaded from the CCDC.
;
_cell_angle_alpha 90
_cell_angle_beta 98.7060(10)
_cell_angle_gamma 90
_cell_formula_units_Z 4
_cell_length_a 8.8055(2)
_cell_length_b 15.0416(3)
_cell_length_c 14.6897(3)
_cell_measurement_reflns_used 9003
_cell_measurement_temperature 293(2)
_cell_measurement_theta_max 32.5109
_cell_measurement_theta_min 2.5396
_cell_volume 1923.22(7)
_computing_cell_refinement 'SAINT V8.38A (Bruker, 2018)'
_computing_data_collection 'Bruker Instrument Service V2017.5.0.0'
_computing_data_reduction 'SAINT V8.38A (Bruker, 2018)'
_computing_molecular_graphics 'Olex2 1.5 (Dolomanov et al., 2009)'
_computing_publication_material 'Olex2 1.5 (Dolomanov et al., 2009)'
_computing_structure_refinement 'SHELXL-2018/3 (Sheldrick, 2018)'
_computing_structure_solution 'SHELXT 2014/5 (Sheldrick, 2014)'
_diffrn_ambient_temperature 293(2)
_diffrn_measured_fraction_theta_full 0.999
_diffrn_measured_fraction_theta_max 0.947
_diffrn_measurement_device_type 'Bruker SMART APEX II CCD'
_diffrn_measurement_method '\f and \w scans'
_diffrn_radiation_type MoK\a
_diffrn_radiation_wavelength 0.71073
_diffrn_reflns_av_R_equivalents 0.0161
_diffrn_reflns_av_unetI/netI 0.0115
_diffrn_reflns_Laue_measured_fraction_full 0.999
_diffrn_reflns_Laue_measured_fraction_max 0.947
_diffrn_reflns_limit_h_max 13
_diffrn_reflns_limit_h_min -13
_diffrn_reflns_limit_k_max 22
_diffrn_reflns_limit_k_min -22
_diffrn_reflns_limit_l_max 21
_diffrn_reflns_limit_l_min -22
_diffrn_reflns_number 34792
_diffrn_reflns_point_group_measured_fraction_full 0.999
_diffrn_reflns_point_group_measured_fraction_max 0.947
_diffrn_reflns_theta_full 25.242
_diffrn_reflns_theta_max 32.814
_diffrn_reflns_theta_min 1.949
_diffrn_source 'fine focus sealed tube X-ray source'
_exptl_absorpt_coefficient_mu 1.249
_exptl_absorpt_correction_T_max 0.7465
_exptl_absorpt_correction_T_min 0.6226
_exptl_absorpt_correction_type multi-scan
_exptl_absorpt_process_details
;
 SADABS 2016/2: Krause, L., Herbst-Irmer, R., Sheldrick G.M. & Stalke D.,
 J. Appl. Cryst. 48 (2015) 3-10
;
_exptl_crystal_colour blue
_exptl_crystal_density_diffrn 1.368
_exptl_crystal_density_method 'not measured'
_exptl_crystal_description block
_exptl_crystal_F_000 828
_exptl_crystal_size_max 0.54
_exptl_crystal_size_mid 0.31
_exptl_crystal_size_min 0.25
_refine_diff_density_max 0.558
_refine_diff_density_min -0.445
_refine_diff_density_rms 0.048
_refine_ls_extinction_method none
_refine_ls_goodness_of_fit_ref 1.037
_refine_ls_hydrogen_treatment mixed
_refine_ls_matrix_type full
_refine_ls_number_parameters 199
_refine_ls_number_reflns 6773
_refine_ls_number_restraints 3
_refine_ls_restrained_S_all 1.037
_refine_ls_R_factor_all 0.0330
_refine_ls_R_factor_gt 0.0270
_refine_ls_shift/su_max 0.002
_refine_ls_shift/su_mean 0.000
_refine_ls_structure_factor_coef Fsqd
_refine_ls_weighting_details 'w=1/[\s^2^(Fo^2^)+(0.0417P)^2^+0.3976P] where P=(Fo^2^+2Fc^2^)/3'
_refine_ls_weighting_scheme calc
_refine_ls_wR_factor_gt 0.0748
_refine_ls_wR_factor_ref 0.0790
_reflns_Friedel_coverage 0.000
_reflns_number_gt 5815
_reflns_number_total 6773
_reflns_threshold_expression 'I > 2\s(I)'
_cod_data_source_file d2nj02651a2.cif
_cod_data_source_block JCK_tBu2C1H_CoCl2_11122020
_cod_depositor_comments 'Adding full bibliography for 7061787--7061798.cif.'
_cod_database_code 7061795
_shelx_shelxl_version_number 2018/3
_shelx_space_group_comment
;
The symmetry employed for this shelxl refinement is uniquely defined
by the following loop, which should always be used as a source of
symmetry information in preference to the above space-group names.
They are only intended as comments.
;
_shelx_estimated_absorpt_t_max 0.745
_shelx_estimated_absorpt_t_min 0.552
_exptl_absorpt_special_details mu*r=0.2000
_olex2_refinement_description
;
1. Restrained distances
 N2-H2N
 0.9 with sigma of 0.02
 P1-H2N
 2.1 with sigma of 0.04
 C7-H2N
 1.91 with sigma of 0.04
2.a Secondary CH2 refined with riding coordinates:
 C6(H6A,H6B), C7(H7A,H7B)
2.b Aromatic/amide H refined with riding coordinates:
 C1(H1), C2(H2), C3(H3), C4(H4)
2.c Idealised Me refined as rotating group:
 C9(H9A,H9B,H9C), C10(H10A,H10B,H10C), C11(H11A,H11B,H11C), C13(H13A,H13B,
 H13C), C14(H14A,H14B,H14C), C15(H15A,H15B,H15C)
;
_olex2_submission_special_instructions 'No special instructions were received'

loop_
_space_group_symop_operation_xyz
'x, y, z'
'-x+1/2, y+1/2, -z+1/2'
'-x, -y, -z'
'x-1/2, -y-1/2, z-1/2'

loop_
_atom_site_label
_atom_site_type_symbol
_atom_site_fract_x
_atom_site_fract_y
_atom_site_fract_z
_atom_site_U_iso_or_equiv
_atom_site_adp_type
_atom_site_occupancy
_atom_site_site_symmetry_order
_atom_site_calc_flag
_atom_site_refinement_flags_posn
_atom_site_refinement_flags_adp
_atom_site_refinement_flags_occupancy
_atom_site_disorder_assembly
_atom_site_disorder_group
Co1 Co 0.60815(2) 0.73263(2) 0.44591(2) 0.03180(5) Uani 1 1 d . . . . .
Cl1 Cl 0.77952(4) 0.84363(2) 0.47399(3) 0.05028(8) Uani 1 1 d . . . . .
Cl2 Cl 0.57966(5) 0.66546(3) 0.57883(2) 0.05757(10) Uani 1 1 d . . . . .
P1 P 0.36459(3) 0.76902(2) 0.35632(2) 0.02859(6) Uani 1 1 d D . . . .
N1 N 0.67455(11) 0.63688(7) 0.36108(7) 0.03557(19) Uani 1 1 d . . . . .
N2 N 0.36615(12) 0.75673(8) 0.24333(7) 0.0386(2) Uani 1 1 d D . . . .
C1 C 0.69684(17) 0.55239(9) 0.39076(11) 0.0498(3) Uani 1 1 d . . . . .
H1 H 0.701763 0.540675 0.453299 0.060 Uiso 1 1 calc R U . . .
C2 C 0.7126(2) 0.48288(10) 0.33212(14) 0.0613(4) Uani 1 1 d . . . . .
H2 H 0.729350 0.425396 0.354719 0.074 Uiso 1 1 calc R U . . .
C3 C 0.70307(18) 0.49985(10) 0.23978(13) 0.0593(4) Uani 1 1 d . . . . .
H3 H 0.711496 0.453849 0.198543 0.071 Uiso 1 1 calc R U . . .
C4 C 0.68094(17) 0.58573(11) 0.20903(10) 0.0506(3) Uani 1 1 d . . . . .
H4 H 0.674449 0.598177 0.146550 0.061 Uiso 1 1 calc R U . . .
C5 C 0.66822(12) 0.65406(8) 0.27094(8) 0.0350(2) Uani 1 1 d . . . . .
C6 C 0.64981(14) 0.74918(9) 0.24045(9) 0.0387(2) Uani 1 1 d . . . . .
H6A H 0.724544 0.761864 0.200002 0.046 Uiso 1 1 calc R U . . .
H6B H 0.673339 0.787098 0.294142 0.046 Uiso 1 1 calc R U . . .
C7 C 0.49129(15) 0.77336(10) 0.19074(8) 0.0438(3) Uani 1 1 d D . . . .
H7A H 0.490830 0.835929 0.174713 0.053 Uiso 1 1 calc R U . . .
H7B H 0.471921 0.739799 0.133780 0.053 Uiso 1 1 calc R U . . .
C8 C 0.30674(15) 0.88517(9) 0.38044(9) 0.0422(3) Uani 1 1 d . . . . .
C9 C 0.4148(2) 0.94533(10) 0.33576(13) 0.0574(4) Uani 1 1 d . . . . .
H9A H 0.393071 0.939350 0.270017 0.086 Uiso 1 1 calc R U . . .
H9B H 0.519383 0.928337 0.356713 0.086 Uiso 1 1 calc R U . . .
H9C H 0.399856 1.006027 0.352556 0.086 Uiso 1 1 calc R U . . .
C10 C 0.3378(2) 0.90047(12) 0.48482(11) 0.0651(4) Uani 1 1 d . . . . .
H10A H 0.444221 0.889281 0.507220 0.098 Uiso 1 1 calc R U . . .
H10B H 0.275195 0.860867 0.514512 0.098 Uiso 1 1 calc R U . . .
H10C H 0.313374 0.960850 0.498080 0.098 Uiso 1 1 calc R U . . .
C11 C 0.14095(19) 0.90940(12) 0.34074(14) 0.0645(4) Uani 1 1 d . . . . .
H11A H 0.123223 0.896845 0.275927 0.097 Uiso 1 1 calc R U . . .
H11B H 0.124296 0.971530 0.350458 0.097 Uiso 1 1 calc R U . . .
H11C H 0.071442 0.875010 0.370968 0.097 Uiso 1 1 calc R U . . .
C12 C 0.21333(13) 0.68555(9) 0.37475(9) 0.0402(2) Uani 1 1 d . . . . .
C13 C 0.07196(16) 0.68816(13) 0.29955(13) 0.0636(4) Uani 1 1 d . . . . .
H13A H 0.103536 0.679503 0.240424 0.095 Uiso 1 1 calc R U . . .
H13B H 0.022018 0.744788 0.300756 0.095 Uiso 1 1 calc R U . . .
H13C H 0.001907 0.641827 0.310414 0.095 Uiso 1 1 calc R U . . .
C14 C 0.28950(17) 0.59393(10) 0.37162(11) 0.0511(3) Uani 1 1 d . . . . .
H14A H 0.215422 0.548272 0.377501 0.077 Uiso 1 1 calc R U . . .
H14B H 0.373414 0.589166 0.421366 0.077 Uiso 1 1 calc R U . . .
H14C H 0.327259 0.587096 0.314045 0.077 Uiso 1 1 calc R U . . .
C15 C 0.16376(19) 0.69746(13) 0.46960(11) 0.0590(4) Uani 1 1 d . . . . .
H15A H 0.107005 0.751861 0.470538 0.088 Uiso 1 1 calc R U . . .
H15B H 0.253112 0.699635 0.515956 0.088 Uiso 1 1 calc R U . . .
H15C H 0.100122 0.648355 0.481721 0.088 Uiso 1 1 calc R U . . .
H2N H 0.2785(18) 0.7625(13) 0.2114(12) 0.071 Uiso 1 1 d D U . . .

loop_
_atom_site_aniso_label
_atom_site_aniso_U_11
_atom_site_aniso_U_22
_atom_site_aniso_U_33
_atom_site_aniso_U_23
_atom_site_aniso_U_13
_atom_site_aniso_U_12
Co1 0.03244(8) 0.03627(8) 0.02475(8) -0.00050(5) -0.00190(5) -0.00005(5)
Cl1 0.04409(16) 0.04605(16) 0.05633(19) -0.00221(13) -0.00652(13) -0.00907(12)
Cl2 0.0675(2) 0.0746(2) 0.02716(14) 0.00939(14) -0.00409(13) -0.01731(18)
P1 0.02630(11) 0.03508(13) 0.02364(12) 0.00037(9) 0.00136(9) 0.00098(9)
N1 0.0347(4) 0.0365(4) 0.0357(5) 0.0007(4) 0.0058(4) 0.0027(3)
N2 0.0313(4) 0.0599(6) 0.0230(4) 0.0009(4) -0.0013(3) 0.0012(4)
C1 0.0545(7) 0.0416(6) 0.0537(8) 0.0069(6) 0.0097(6) 0.0098(5)
C2 0.0595(9) 0.0385(6) 0.0878(12) -0.0038(7) 0.0177(8) 0.0094(6)
C3 0.0510(8) 0.0510(8) 0.0795(11) -0.0255(8) 0.0214(7) -0.0012(6)
C4 0.0471(7) 0.0618(8) 0.0463(7) -0.0158(6) 0.0176(6) -0.0042(6)
C5 0.0274(4) 0.0432(5) 0.0358(5) -0.0030(4) 0.0086(4) -0.0030(4)
C6 0.0366(5) 0.0482(6) 0.0328(5) 0.0046(4) 0.0098(4) -0.0041(5)
C7 0.0445(6) 0.0612(8) 0.0259(5) 0.0080(5) 0.0063(4) 0.0022(5)
C8 0.0435(6) 0.0404(6) 0.0421(6) -0.0010(5) 0.0047(5) 0.0091(5)
C9 0.0612(9) 0.0383(6) 0.0720(10) 0.0094(6) 0.0084(7) 0.0034(6)
C10 0.0942(13) 0.0535(8) 0.0486(8) -0.0160(7) 0.0138(8) 0.0093(8)
C11 0.0487(8) 0.0617(9) 0.0824(12) 0.0017(8) 0.0071(8) 0.0226(7)
C12 0.0305(5) 0.0490(6) 0.0407(6) 0.0028(5) 0.0038(4) -0.0060(4)
C13 0.0347(6) 0.0809(11) 0.0699(10) 0.0077(9) -0.0095(6) -0.0152(7)
C14 0.0489(7) 0.0433(6) 0.0597(8) -0.0014(6) 0.0039(6) -0.0113(5)
C15 0.0533(8) 0.0741(10) 0.0545(9) 0.0081(8) 0.0241(7) -0.0054(7)

loop_
_atom_type_symbol
_atom_type_description
_atom_type_scat_dispersion_real
_atom_type_scat_dispersion_imag
_atom_type_scat_source
C C 0.0033 0.0016 'International Tables Vol C Tables 4.2.6.8 and 6.1.1.4'
H H 0.0000 0.0000 'International Tables Vol C Tables 4.2.6.8 and 6.1.1.4'
Cl Cl 0.1484 0.1585 'International Tables Vol C Tables 4.2.6.8 and 6.1.1.4'
Co Co 0.3494 0.9721 'International Tables Vol C Tables 4.2.6.8 and 6.1.1.4'
N N 0.0061 0.0033 'International Tables Vol C Tables 4.2.6.8 and 6.1.1.4'
P P 0.1023 0.0942 'International Tables Vol C Tables 4.2.6.8 and 6.1.1.4'

loop_
_geom_angle_atom_site_label_1
_geom_angle_atom_site_label_2
_geom_angle_atom_site_label_3
_geom_angle
_geom_angle_site_symmetry_1
_geom_angle_site_symmetry_3
_geom_angle_publ_flag
Cl1 Co1 P1 116.760(13) . . ?
Cl2 Co1 Cl1 109.575(15) . . ?
Cl2 Co1 P1 111.752(14) . . ?
N1 Co1 Cl1 112.89(3) . . ?
N1 Co1 Cl2 107.01(3) . . ?
N1 Co1 P1 98.07(3) . . ?
N2 P1 Co1 112.19(4) . . ?
N2 P1 C8 109.57(6) . . ?
N2 P1 C12 100.46(6) . . ?
C8 P1 Co1 110.81(4) . . ?
C8 P1 C12 112.19(6) . . ?
C12 P1 Co1 111.23(4) . . ?
C1 N1 Co1 120.49(9) . . ?
C5 N1 Co1 119.48(8) . . ?
C5 N1 C1 118.88(11) . . ?
P1 N2 H2N 113.3(13) . . ?
C7 N2 P1 128.79(9) . . ?
C7 N2 H2N 112.8(13) . . ?
N1 C1 H1 118.7 . . ?
N1 C1 C2 122.53(14) . . ?
C2 C1 H1 118.7 . . ?
C1 C2 H2 120.6 . . ?
C3 C2 C1 118.80(15) . . ?
C3 C2 H2 120.6 . . ?
C2 C3 H3 120.5 . . ?
C2 C3 C4 119.04(13) . . ?
C4 C3 H3 120.5 . . ?
C3 C4 H4 119.9 . . ?
C3 C4 C5 120.18(14) . . ?
C5 C4 H4 119.9 . . ?
N1 C5 C4 120.56(12) . . ?
N1 C5 C6 117.69(10) . . ?
C4 C5 C6 121.74(12) . . ?
C5 C6 H6A 108.5 . . ?
C5 C6 H6B 108.5 . . ?
C5 C6 C7 114.95(11) . . ?
H6A C6 H6B 107.5 . . ?
C7 C6 H6A 108.5 . . ?
C7 C6 H6B 108.5 . . ?
N2 C7 C6 114.65(10) . . ?
N2 C7 H7A 108.6 . . ?
N2 C7 H7B 108.6 . . ?
C6 C7 H7A 108.6 . . ?
C6 C7 H7B 108.6 . . ?
H7A C7 H7B 107.6 . . ?
C9 C8 P1 105.44(9) . . ?
C9 C8 C10 108.15(13) . . ?
C9 C8 C11 108.34(13) . . ?
C10 C8 P1 108.51(10) . . ?
C11 C8 P1 114.94(11) . . ?
C11 C8 C10 111.12(13) . . ?
C8 C9 H9A 109.5 . . ?
C8 C9 H9B 109.5 . . ?
C8 C9 H9C 109.5 . . ?
H9A C9 H9B 109.5 . . ?
H9A C9 H9C 109.5 . . ?
H9B C9 H9C 109.5 . . ?
C8 C10 H10A 109.5 . . ?
C8 C10 H10B 109.5 . . ?
C8 C10 H10C 109.5 . . ?
H10A C10 H10B 109.5 . . ?
H10A C10 H10C 109.5 . . ?
H10B C10 H10C 109.5 . . ?
C8 C11 H11A 109.5 . . ?
C8 C11 H11B 109.5 . . ?
C8 C11 H11C 109.5 . . ?
H11A C11 H11B 109.5 . . ?
H11A C11 H11C 109.5 . . ?
H11B C11 H11C 109.5 . . ?
C13 C12 P1 113.23(10) . . ?
C13 C12 C14 108.16(13) . . ?
C14 C12 P1 105.83(8) . . ?
C15 C12 P1 111.01(10) . . ?
C15 C12 C13 109.87(12) . . ?
C15 C12 C14 108.53(12) . . ?
C12 C13 H13A 109.5 . . ?
C12 C13 H13B 109.5 . . ?
C12 C13 H13C 109.5 . . ?
H13A C13 H13B 109.5 . . ?
H13A C13 H13C 109.5 . . ?
H13B C13 H13C 109.5 . . ?
C12 C14 H14A 109.5 . . ?
C12 C14 H14B 109.5 . . ?
C12 C14 H14C 109.5 . . ?
H14A C14 H14B 109.5 . . ?
H14A C14 H14C 109.5 . . ?
H14B C14 H14C 109.5 . . ?
C12 C15 H15A 109.5 . . ?
C12 C15 H15B 109.5 . . ?
C12 C15 H15C 109.5 . . ?
H15A C15 H15B 109.5 . . ?
H15A C15 H15C 109.5 . . ?
H15B C15 H15C 109.5 . . ?

loop_
_geom_bond_atom_site_label_1
_geom_bond_atom_site_label_2
_geom_bond_distance
_geom_bond_site_symmetry_2
_geom_bond_publ_flag
Co1 Cl1 2.2463(3) . ?
Co1 Cl2 2.2460(4) . ?
Co1 P1 2.4035(3) . ?
Co1 N1 2.0469(10) . ?
P1 N2 1.6722(10) . ?
P1 C8 1.8687(13) . ?
P1 C12 1.8795(12) . ?
N1 C1 1.3482(16) . ?
N1 C5 1.3419(15) . ?
N2 C7 1.4599(16) . ?
N2 H2N 0.845(14) . ?
C1 H1 0.9300 . ?
C1 C2 1.375(2) . ?
C2 H2 0.9300 . ?
C2 C3 1.370(3) . ?
C3 H3 0.9300 . ?
C3 C4 1.373(2) . ?
C4 H4 0.9300 . ?
C4 C5 1.3881(17) . ?
C5 C6 1.5005(17) . ?
C6 H6A 0.9700 . ?
C6 H6B 0.9700 . ?
C6 C7 1.5183(18) . ?
C7 H7A 0.9700 . ?
C7 H7B 0.9700 . ?
C8 C9 1.531(2) . ?
C8 C10 1.534(2) . ?
C8 C11 1.532(2) . ?
C9 H9A 0.9600 . ?
C9 H9B 0.9600 . ?
C9 H9C 0.9600 . ?
C10 H10A 0.9600 . ?
C10 H10B 0.9600 . ?
C10 H10C 0.9600 . ?
C11 H11A 0.9600 . ?
C11 H11B 0.9600 . ?
C11 H11C 0.9600 . ?
C12 C13 1.5347(19) . ?
C12 C14 1.536(2) . ?
C12 C15 1.5323(19) . ?
C13 H13A 0.9600 . ?
C13 H13B 0.9600 . ?
C13 H13C 0.9600 . ?
C14 H14A 0.9600 . ?
C14 H14B 0.9600 . ?
C14 H14C 0.9600 . ?
C15 H15A 0.9600 . ?
C15 H15B 0.9600 . ?
C15 H15C 0.9600 . ?
